data_4305185
loop_
_publ_author_name
'Christopher W. Belock'
'Anil \,Cetin'
'Natalie V. Barone'
'Christopher J. Ziegler'

_publ_section_title
;
Transition Metal Coordination Chemistry
of N,N-Bis(2-{pyrid-2-ylethyl})hydroxylamine
;
_journal_name_full 'Inorganic Chemistry'
_journal_page_first 7114
_journal_page_last 7120
_journal_paper_doi 10.1021/ic702406n
_journal_volume 47
_journal_year 2008
_chemical_formula_sum 'C14 H17 N3 O'
_chemical_formula_weight 243.31
_chemical_name_systematic
; 
 ? 
;
_space_group_IT_number 19
_symmetry_cell_setting orthorhombic
_symmetry_space_group_name_Hall 'P 2ac 2ab'
_symmetry_space_group_name_H-M 'P 21 21 21'
_atom_sites_solution_hydrogens geom
_atom_sites_solution_primary direct
_atom_sites_solution_secondary difmap
_audit_creation_method SHELXL-97
_cell_angle_alpha 90.00
_cell_angle_beta 90.00
_cell_angle_gamma 90.00
_cell_formula_units_Z 4
_cell_length_a 5.8483(14)
_cell_length_b 14.582(4)
_cell_length_c 15.155(4)
_cell_measurement_reflns_used 2661
_cell_measurement_temperature 100(2)
_cell_measurement_theta_max 26.38
_cell_measurement_theta_min 2.69
_cell_volume 1292.4(6)
_computing_cell_refinement 'Bruker SMART'
_computing_data_collection 'Bruker SMART'
_computing_data_reduction 'Bruker SAINT'
_computing_molecular_graphics 'Bruker SHELXTL'
_computing_publication_material 'Bruker SHELXTL'
_computing_structure_refinement 'SHELXL-97 (Sheldrick, 1997)'
_computing_structure_solution 'SHELXS-97 (Sheldrick, 1990)'
_diffrn_ambient_temperature 100(2)
_diffrn_measured_fraction_theta_full 0.971
_diffrn_measured_fraction_theta_max 0.971
_diffrn_measurement_device_type 'CCD area detector'
_diffrn_measurement_method 'phi and omega scans'
_diffrn_radiation_monochromator graphite
_diffrn_radiation_source 'fine-focus sealed tube'
_diffrn_radiation_type MoK\a
_diffrn_radiation_wavelength 0.71073
_diffrn_reflns_av_R_equivalents 0.0558
_diffrn_reflns_av_sigmaI/netI 0.0549
_diffrn_reflns_limit_h_max 7
_diffrn_reflns_limit_h_min -7
_diffrn_reflns_limit_k_max 19
_diffrn_reflns_limit_k_min -19
_diffrn_reflns_limit_l_max 19
_diffrn_reflns_limit_l_min -19
_diffrn_reflns_number 11155
_diffrn_reflns_theta_full 28.23
_diffrn_reflns_theta_max 28.23
_diffrn_reflns_theta_min 1.94
_exptl_absorpt_coefficient_mu 0.081
_exptl_absorpt_correction_T_max 0.9919
_exptl_absorpt_correction_T_min 0.7708
_exptl_absorpt_correction_type multi-scan
_exptl_crystal_colour clear
_exptl_crystal_density_diffrn 1.250
_exptl_crystal_density_meas ?
_exptl_crystal_density_method .
_exptl_crystal_description needle
_exptl_crystal_F_000 520
_exptl_crystal_size_max 0.50
_exptl_crystal_size_mid 0.10
_exptl_crystal_size_min 0.10
_refine_diff_density_max 0.199
_refine_diff_density_min -0.190
_refine_diff_density_rms 0.039
_refine_ls_abs_structure_details 'Flack H D (1983), Acta Cryst. A39, 876-881'
_refine_ls_abs_structure_Flack 0.5(14)
_refine_ls_extinction_method none
_refine_ls_goodness_of_fit_ref 1.040
_refine_ls_hydrogen_treatment mixed
_refine_ls_matrix_type full
_refine_ls_number_parameters 231
_refine_ls_number_reflns 3051
_refine_ls_number_restraints 0
_refine_ls_restrained_S_all 1.040
_refine_ls_R_factor_all 0.0481
_refine_ls_R_factor_gt 0.0413
_refine_ls_shift/su_max 0.001
_refine_ls_shift/su_mean 0.000
_refine_ls_structure_factor_coef Fsqd
_refine_ls_weighting_details 'calc w=1/[\s^2^(Fo^2^)+(0.0389P)^2^+0.1790P] where P=(Fo^2^+2Fc^2^)/3'
_refine_ls_weighting_scheme calc
_refine_ls_wR_factor_gt 0.0923
_refine_ls_wR_factor_ref 0.0959
_reflns_number_gt 2747
_reflns_number_total 3051
_reflns_threshold_expression >2sigma(I)
_cod_data_source_file ic702406n-file002_6.cif
_cod_data_source_block S1
_cod_depositor_comments
;
The following automatic conversions were performed:
'_symmetry_cell_setting' value 'Orthorhombic' changed to 'orthorhombic'
according to '/home/saulius/struct/CIF-dictionaries/cif_core.dic'
dictionary named 'cif_core.dic' version 2.4.1 from 2010-06-29.

Automatic conversion script
Id: cif_fix_enum 1527 2010-12-29 10:47:43Z saulius 
;
_cod_original_cell_volume 1292.4(5)
_cod_database_code 4305185

loop_
_symmetry_equiv_pos_as_xyz
'x, y, z'
'-x+1/2, -y, z+1/2'
'-x, y+1/2, -z+1/2'
'x+1/2, -y+1/2, -z'

loop_
_atom_site_label
_atom_site_type_symbol
_atom_site_fract_x
_atom_site_fract_y
_atom_site_fract_z
_atom_site_U_iso_or_equiv
_atom_site_adp_type
_atom_site_occupancy
_atom_site_symmetry_multiplicity
_atom_site_calc_flag
_atom_site_refinement_flags
_atom_site_disorder_assembly
_atom_site_disorder_group
C1 C 0.0311(3) -0.10867(11) 1.08358(11) 0.0212(4) Uani 1 1 d . . .
C2 C 0.1871(3) -0.14276(11) 1.14304(11) 0.0225(4) Uani 1 1 d . . .
C3 C 0.3974(3) -0.17162(11) 1.11152(11) 0.0211(3) Uani 1 1 d . . .
C4 C 0.4416(3) -0.16520(10) 1.02208(10) 0.0188(3) Uani 1 1 d . . .
C5 C 0.2749(3) -0.13055(10) 0.96573(10) 0.0163(3) Uani 1 1 d . . .
C6 C 0.3166(3) -0.12265(11) 0.86814(11) 0.0185(3) Uani 1 1 d . . .
C7 C 0.3845(3) -0.02595(11) 0.84032(11) 0.0181(3) Uani 1 1 d . . .
C8 C 0.6422(3) 0.10052(11) 0.86431(11) 0.0182(3) Uani 1 1 d . . .
C9 C 0.8304(3) 0.13883(11) 0.92356(11) 0.0190(3) Uani 1 1 d . . .
C10 C 0.9076(3) 0.23209(10) 0.89446(10) 0.0175(3) Uani 1 1 d . . .
C11 C 0.8008(3) 0.31104(12) 0.92456(12) 0.0284(4) Uani 1 1 d . . .
C12 C 0.8752(4) 0.39597(12) 0.89627(12) 0.0303(4) Uani 1 1 d . . .
C13 C 1.0542(3) 0.40006(11) 0.83801(11) 0.0245(4) Uani 1 1 d . . .
C14 C 1.1529(3) 0.31879(12) 0.81130(11) 0.0264(4) Uani 1 1 d . . .
H1 H -0.113(3) -0.0844(12) 1.1036(12) 0.024(5) Uiso 1 1 d . . .
H2 H 0.143(3) -0.1468(11) 1.2041(12) 0.017(4) Uiso 1 1 d . . .
H3 H 0.511(3) -0.1947(12) 1.1545(12) 0.021(5) Uiso 1 1 d . . .
H4 H 0.587(3) -0.1835(11) 0.9984(11) 0.017(4) Uiso 1 1 d . . .
H11 H 0.670(4) 0.3047(15) 0.9664(15) 0.043(6) Uiso 1 1 d . . .
H12 H 0.802(4) 0.4510(16) 0.9206(16) 0.056(7) Uiso 1 1 d . . .
H13 H 1.109(3) 0.4563(13) 0.8157(12) 0.029(5) Uiso 1 1 d . . .
H14 H 1.277(3) 0.3200(13) 0.7678(13) 0.029(5) Uiso 1 1 d . . .
H6A H 0.178(3) -0.1410(10) 0.8351(11) 0.009(4) Uiso 1 1 d . . .
H7A H 0.268(3) 0.0182(11) 0.8545(11) 0.013(4) Uiso 1 1 d . . .
H8A H 0.506(3) 0.1370(12) 0.8715(11) 0.020(5) Uiso 1 1 d . . .
H9A H 0.963(3) 0.0982(12) 0.9221(12) 0.022(5) Uiso 1 1 d . . .
H6B H 0.432(4) -0.1658(12) 0.8485(12) 0.025(5) Uiso 1 1 d . . .
H7B H 0.422(3) -0.0247(11) 0.7790(11) 0.015(4) Uiso 1 1 d . . .
H8B H 0.693(3) 0.1050(11) 0.8017(12) 0.016(4) Uiso 1 1 d . . .
H9B H 0.771(3) 0.1408(11) 0.9847(13) 0.018(4) Uiso 1 1 d . . .
H1O H 0.846(4) -0.0640(14) 0.9087(14) 0.035(6) Uiso 1 1 d . . .
N1 N 0.0703(2) -0.10234(9) 0.99617(9) 0.0190(3) Uani 1 1 d . . .
N2 N 0.5840(2) 0.00683(8) 0.88978(8) 0.0166(3) Uani 1 1 d . . .
N3 N 1.0848(3) 0.23563(9) 0.83826(9) 0.0242(3) Uani 1 1 d . . .
O1 O 0.7719(2) -0.05007(8) 0.85973(8) 0.0203(3) Uani 1 1 d . . .

loop_
_atom_site_aniso_label
_atom_site_aniso_U_11
_atom_site_aniso_U_22
_atom_site_aniso_U_33
_atom_site_aniso_U_23
_atom_site_aniso_U_13
_atom_site_aniso_U_12
C1 0.0182(8) 0.0190(8) 0.0264(9) -0.0049(6) 0.0045(7) 0.0003(6)
C2 0.0258(9) 0.0209(8) 0.0208(8) 0.0008(6) 0.0034(7) -0.0033(7)
C3 0.0219(8) 0.0182(8) 0.0234(8) 0.0030(6) -0.0046(7) -0.0012(7)
C4 0.0157(8) 0.0172(7) 0.0236(8) -0.0003(6) 0.0007(7) 0.0009(6)
C5 0.0157(8) 0.0126(7) 0.0206(8) -0.0006(6) 0.0000(6) -0.0020(6)
C6 0.0190(8) 0.0190(8) 0.0173(7) -0.0012(6) -0.0022(7) -0.0017(6)
C7 0.0163(8) 0.0207(8) 0.0174(8) 0.0029(6) -0.0023(6) 0.0010(6)
C8 0.0183(8) 0.0198(8) 0.0165(8) 0.0026(6) -0.0005(6) 0.0008(6)
C9 0.0175(8) 0.0203(8) 0.0193(8) 0.0015(7) -0.0014(7) -0.0004(6)
C10 0.0177(8) 0.0198(7) 0.0151(7) 0.0004(6) -0.0038(6) 0.0001(6)
C11 0.0299(10) 0.0253(8) 0.0298(9) 0.0011(7) 0.0127(8) 0.0044(8)
C12 0.0423(11) 0.0200(8) 0.0286(9) -0.0003(7) 0.0065(8) 0.0075(8)
C13 0.0340(10) 0.0192(8) 0.0204(8) 0.0037(7) -0.0027(7) -0.0067(7)
C14 0.0285(10) 0.0273(9) 0.0235(9) 0.0027(7) 0.0092(7) -0.0030(7)
N1 0.0175(7) 0.0168(6) 0.0226(7) -0.0017(5) -0.0001(6) 0.0007(5)
N2 0.0135(6) 0.0172(6) 0.0192(7) -0.0001(5) -0.0004(5) 0.0026(5)
N3 0.0278(8) 0.0221(7) 0.0226(7) 0.0005(6) 0.0069(6) -0.0008(6)
O1 0.0170(6) 0.0236(6) 0.0202(6) -0.0008(5) -0.0009(5) 0.0064(5)

loop_
_atom_type_symbol
_atom_type_description
_atom_type_scat_dispersion_real
_atom_type_scat_dispersion_imag
_atom_type_scat_source
C C 0.0033 0.0016 'International Tables Vol C Tables 4.2.6.8 and 6.1.1.4'
H H 0.0000 0.0000 'International Tables Vol C Tables 4.2.6.8 and 6.1.1.4'
N N 0.0061 0.0033 'International Tables Vol C Tables 4.2.6.8 and 6.1.1.4'
O O 0.0106 0.0060 'International Tables Vol C Tables 4.2.6.8 and 6.1.1.4'

loop_
_geom_angle_atom_site_label_1
_geom_angle_atom_site_label_2
_geom_angle_atom_site_label_3
_geom_angle
_geom_angle_site_symmetry_1
_geom_angle_site_symmetry_3
_geom_angle_publ_flag
N1 C1 C2 123.76(15) . . ?
N1 C1 H1 115.8(11) . . ?
C2 C1 H1 120.4(11) . . ?
C1 C2 C3 118.23(15) . . ?
C1 C2 H2 118.3(11) . . ?
C3 C2 H2 123.4(11) . . ?
C4 C3 C2 118.92(16) . . ?
C4 C3 H3 122.9(10) . . ?
C2 C3 H3 118.2(10) . . ?
C3 C4 C5 119.69(15) . . ?
C3 C4 H4 120.8(10) . . ?
C5 C4 H4 119.5(10) . . ?
N1 C5 C4 121.55(14) . . ?
N1 C5 C6 117.25(14) . . ?
C4 C5 C6 121.19(14) . . ?
C5 C6 C7 112.67(13) . . ?
C5 C6 H6A 110.0(9) . . ?
C7 C6 H6A 108.9(9) . . ?
C5 C6 H6B 111.4(11) . . ?
C7 C6 H6B 109.6(11) . . ?
H6A C6 H6B 103.9(14) . . ?
N2 C7 C6 111.54(13) . . ?
N2 C7 H7A 103.4(10) . . ?
C6 C7 H7A 111.9(10) . . ?
N2 C7 H7B 108.0(11) . . ?
C6 C7 H7B 110.3(10) . . ?
H7A C7 H7B 111.5(14) . . ?
N2 C8 C9 110.80(13) . . ?
N2 C8 H8A 107.1(10) . . ?
C9 C8 H8A 109.1(10) . . ?
N2 C8 H8B 112.5(10) . . ?
C9 C8 H8B 108.6(10) . . ?
H8A C8 H8B 108.6(14) . . ?
C10 C9 C8 112.09(13) . . ?
C10 C9 H9A 107.8(10) . . ?
C8 C9 H9A 109.7(11) . . ?
C10 C9 H9B 110.8(10) . . ?
C8 C9 H9B 107.9(10) . . ?
H9A C9 H9B 108.6(14) . . ?
N3 C10 C11 121.62(14) . . ?
N3 C10 C9 117.00(13) . . ?
C11 C10 C9 121.37(15) . . ?
C12 C11 C10 120.03(16) . . ?
C12 C11 H11 121.5(13) . . ?
C10 C11 H11 118.5(13) . . ?
C13 C12 C11 118.66(16) . . ?
C13 C12 H12 122.6(15) . . ?
C11 C12 H12 118.7(15) . . ?
C12 C13 C14 118.13(16) . . ?
C12 C13 H13 121.9(12) . . ?
C14 C13 H13 120.0(12) . . ?
N3 C14 C13 124.31(16) . . ?
N3 C14 H14 116.2(12) . . ?
C13 C14 H14 119.5(12) . . ?
C5 N1 C1 117.85(14) . . ?
O1 N2 C8 105.99(12) . . ?
O1 N2 C7 104.81(11) . . ?
C8 N2 C7 110.82(12) . . ?
C14 N3 C10 117.23(14) . . ?
N2 O1 H1O 103.8(13) . . ?

loop_
_geom_bond_atom_site_label_1
_geom_bond_atom_site_label_2
_geom_bond_distance
_geom_bond_site_symmetry_2
_geom_bond_publ_flag
C1 N1 1.348(2) . ?
C1 C2 1.376(2) . ?
C1 H1 0.96(2) . ?
C2 C3 1.385(2) . ?
C2 H2 0.963(18) . ?
C3 C4 1.383(2) . ?
C3 H3 0.989(18) . ?
C4 C5 1.391(2) . ?
C4 H4 0.963(18) . ?
C5 N1 1.347(2) . ?
C5 C6 1.503(2) . ?
C6 C7 1.524(2) . ?
C6 H6A 0.991(17) . ?
C6 H6B 0.97(2) . ?
C7 N2 1.467(2) . ?
C7 H7A 0.963(17) . ?
C7 H7B 0.956(17) . ?
C8 N2 1.4600(19) . ?
C8 C9 1.526(2) . ?
C8 H8A 0.964(18) . ?
C8 H8B 0.997(17) . ?
C9 C10 1.499(2) . ?
C9 H9A 0.976(18) . ?
C9 H9B 0.990(19) . ?
C10 N3 1.343(2) . ?
C10 C11 1.387(2) . ?
C11 C12 1.381(3) . ?
C11 H11 1.00(2) . ?
C12 C13 1.371(3) . ?
C12 H12 0.98(2) . ?
C13 C14 1.379(2) . ?
C13 H13 0.942(19) . ?
C14 N3 1.340(2) . ?
C14 H14 0.98(2) . ?
N2 O1 1.4504(16) . ?
O1 H1O 0.88(2) . ?

loop_
_cod_related_entry_id
_cod_related_entry_database
_cod_related_entry_code
1 ChemSpider 217021
